data_7155648
loop_
_publ_author_name
'Parisi, Giovanna'
'Degennaro, Leonardo'
'Carlucci, Claudia'
'de Candia, Modesto'
'Mastrorilli, Pietro'
'Roller, Alexander'
'Holzer, Wolfgang'
'Altomare, Cosimo Damiano'
'Pace, Vittorio'
'Luisi, Renzo'

_publ_section_title
;
 A Greener and Efficient Access to Substituted Four- and Six-membered
 Sulfur-bearing Heterocycles
;
_journal_name_full 'Org. Biomol. Chem.'
_journal_paper_doi 10.1039/C7OB00846E
_journal_year 2017
_chemical_absolute_configuration ad
_chemical_formula_moiety 'C19 H22 O2 S'
_chemical_formula_sum 'C19 H22 O2 S'
_chemical_formula_weight 314.42
_chemical_name_systematic '2,6-dibenzyltetrahydro-2H-thiopyran 1,1-dioxide'
_space_group_crystal_system orthorhombic
_space_group_IT_number 36
_space_group_name_Hall 'C 2c -2'
_space_group_name_H-M_alt 'C m c 21'
_symmetry_cell_setting orthorhombic
_symmetry_Int_Tables_number 36
_symmetry_space_group_name_Hall 'C 2c -2'
_symmetry_space_group_name_H-M 'C m c 21'
_atom_sites_solution_hydrogens geom
_atom_sites_solution_primary direct
_audit_creation_date 2017-03-21
_audit_creation_method
;
Olex2 1.2
(compiled 2017.03.02 svn.r3394 for OlexSys, GUI svn.r5324)
;
_audit_update_record
;
2017-03-31 deposited with the CCDC.
2017-05-17 downloaded from the CCDC.
;
_cell_angle_alpha 90
_cell_angle_beta 90
_cell_angle_gamma 90
_cell_formula_units_Z 4
_cell_length_a 17.0370(10)
_cell_length_b 10.9283(10)
_cell_length_c 8.8054(6)
_cell_measurement_reflns_used 4517
_cell_measurement_temperature 100.0
_cell_measurement_theta_max 72.203
_cell_measurement_theta_min 4.808
_cell_volume 1639.4(2)
_computing_cell_refinement 'APEX2 v2013.6-2'
_computing_data_collection 'APEX2 v2013.6-2'
_computing_data_reduction 'APEX2 v2013.6-2'
_computing_molecular_graphics 'Olex2 (Dolomanov et al., 2009)'
_computing_publication_material 'Olex2 (Dolomanov et al., 2009)'
_computing_structure_refinement 'ShelXL (Sheldrick, 2015)'
_computing_structure_solution 'ShelXS (Sheldrick, 2008)'
_diffrn_ambient_temperature 100.0
_diffrn_measured_fraction_theta_full 0.999
_diffrn_measured_fraction_theta_max 1.000
_diffrn_measurement_device_type 'Bruker D8 Venture'
_diffrn_measurement_method '\f and \w scans'
_diffrn_radiation_probe x-ray
_diffrn_radiation_type CuK\a
_diffrn_radiation_wavelength 1.54178
_diffrn_reflns_av_R_equivalents 0.0934
_diffrn_reflns_av_unetI/netI 0.0572
_diffrn_reflns_Laue_measured_fraction_full 0.999
_diffrn_reflns_Laue_measured_fraction_max 1.000
_diffrn_reflns_limit_h_max 20
_diffrn_reflns_limit_h_min -20
_diffrn_reflns_limit_k_max 11
_diffrn_reflns_limit_k_min -13
_diffrn_reflns_limit_l_max 10
_diffrn_reflns_limit_l_min -9
_diffrn_reflns_number 6581
_diffrn_reflns_point_group_measured_fraction_full 0.939
_diffrn_reflns_point_group_measured_fraction_max 0.939
_diffrn_reflns_theta_full 67.679
_diffrn_reflns_theta_max 68.228
_diffrn_reflns_theta_min 4.807
_diffrn_source 'sealed  X-ray tube'
_diffrn_source_type 'Incoatec IuSCu'
_diffrn_standards_number 0
_exptl_absorpt_coefficient_mu 1.781
_exptl_absorpt_correction_T_max 0.7536
_exptl_absorpt_correction_T_min 0.4939
_exptl_absorpt_correction_type multi-scan
_exptl_absorpt_process_details
;
SADABS-2012/1 (Bruker,2012) was used for absorption correction. 
wR2(int) was 0.0984 before and 0.0417 after correction. 
The Ratio of minimum to maximum transmission is 0.6554. 
The \l/2 correction factor is 0.0015.
;
_exptl_crystal_colour 'clear colourless'
_exptl_crystal_colour_lustre clear
_exptl_crystal_colour_primary colourless
_exptl_crystal_density_diffrn 1.274
_exptl_crystal_description needle
_exptl_crystal_F_000 672
_exptl_crystal_size_max 0.316
_exptl_crystal_size_mid 0.029
_exptl_crystal_size_min 0.011
_refine_diff_density_max 0.515
_refine_diff_density_min -0.263
_refine_diff_density_rms 0.065
_refine_ls_abs_structure_details
;
 Classical Flack method preferred over Parsons because s.u. lower.
;
_refine_ls_abs_structure_Flack -0.01(4)
_refine_ls_extinction_method none
_refine_ls_goodness_of_fit_ref 1.058
_refine_ls_hydrogen_treatment constr
_refine_ls_matrix_type full
_refine_ls_number_parameters 106
_refine_ls_number_reflns 1458
_refine_ls_number_restraints 1
_refine_ls_restrained_S_all 1.058
_refine_ls_R_factor_all 0.0644
_refine_ls_R_factor_gt 0.0636
_refine_ls_shift/su_max 0.000
_refine_ls_shift/su_mean 0.000
_refine_ls_structure_factor_coef Fsqd
_refine_ls_weighting_details
;
 w=1/[\s^2^(Fo^2^)+(0.1482P)^2^+0.1158P]
 where P=(Fo^2^+2Fc^2^)/3
;
_refine_ls_weighting_scheme calc
_refine_ls_wR_factor_gt 0.1697
_refine_ls_wR_factor_ref 0.1719
_reflns_Friedel_coverage 0.748
_reflns_Friedel_fraction_full 0.869
_reflns_Friedel_fraction_max 0.868
_reflns_number_gt 1419
_reflns_number_total 1458
_reflns_threshold_expression 'I > 2\s(I)'
_cod_data_source_file c7ob00846e2.cif
_cod_data_source_block cu_vipa_ba751_cmc21
_cod_database_code 7155648
_shelxl_version_number 2013-3
_shelx_space_group_comment
;
The symmetry employed for this shelxl refinement is uniquely defined
by the following loop, which should always be used as a source of
symmetry information in preference to the above space-group names.
They are only intended as comments.
;
_shelx_estimated_absorpt_t_max 0.981
_shelx_estimated_absorpt_t_min 0.603

loop_
_space_group_symop_operation_xyz
'x, y, z'
'-x, -y, z+1/2'
'-x, y, z'
'x, -y, z+1/2'
'x+1/2, y+1/2, z'
'-x+1/2, -y+1/2, z+1/2'
'-x+1/2, y+1/2, z'
'x+1/2, -y+1/2, z+1/2'

loop_
_atom_site_label
_atom_site_type_symbol
_atom_site_fract_x
_atom_site_fract_y
_atom_site_fract_z
_atom_site_U_iso_or_equiv
_atom_site_adp_type
_atom_site_occupancy
_atom_site_site_symmetry_order
_atom_site_calc_flag
_atom_site_refinement_flags_posn
_atom_site_refinement_flags_adp
_atom_site_refinement_flags_occupancy
S1 S 0.5000 0.42460(10) 0.45796(14) 0.0362(5) Uani 1 2 d S T P
O1 O 0.5000 0.3564(4) 0.5984(5) 0.0419(9) Uani 1 2 d S T P
O2 O 0.5000 0.5561(3) 0.4695(7) 0.0468(11) Uani 1 2 d S T P
C1 C 0.5835(2) 0.3768(4) 0.3489(5) 0.0386(9) Uani 1 1 d . . .
H1 H 0.5862 0.4266 0.2537 0.046 Uiso 1 1 calc R . .
C2 C 0.5751(2) 0.2417(4) 0.3068(5) 0.0417(10) Uani 1 1 d . . .
H2A H 0.5757 0.1923 0.4011 0.050 Uiso 1 1 calc R . .
H2B H 0.6210 0.2170 0.2451 0.050 Uiso 1 1 calc R . .
C3 C 0.5000 0.2126(6) 0.2179(7) 0.0431(13) Uani 1 2 d S T P
H3A H 0.5000 0.2602 0.1223 0.052 Uiso 1 2 calc RS T P
H3B H 0.5000 0.1246 0.1908 0.052 Uiso 1 2 calc RS T P
C4 C 0.6556(2) 0.4060(4) 0.4487(6) 0.0398(9) Uani 1 1 d . . .
H4A H 0.6526 0.4927 0.4809 0.048 Uiso 1 1 calc R . .
H4B H 0.6533 0.3548 0.5413 0.048 Uiso 1 1 calc R . .
C5 C 0.7333(2) 0.3849(3) 0.3711(5) 0.0378(9) Uani 1 1 d . . .
C6 C 0.7607(2) 0.4656(3) 0.2613(5) 0.0406(10) Uani 1 1 d . . .
H6 H 0.7288 0.5328 0.2317 0.049 Uiso 1 1 calc R . .
C7 C 0.8332(3) 0.4506(4) 0.1943(6) 0.0467(11) Uani 1 1 d . . .
H7 H 0.8504 0.5058 0.1179 0.056 Uiso 1 1 calc R . .
C8 C 0.8808(2) 0.3547(4) 0.2390(6) 0.0493(11) Uani 1 1 d . . .
H8 H 0.9310 0.3442 0.1940 0.059 Uiso 1 1 calc R . .
C9 C 0.8551(2) 0.2734(4) 0.3500(7) 0.0525(12) Uani 1 1 d . . .
H9 H 0.8878 0.2077 0.3811 0.063 Uiso 1 1 calc R . .
C10 C 0.7822(3) 0.2884(4) 0.4148(6) 0.0470(11) Uani 1 1 d . . .
H10 H 0.7649 0.2324 0.4902 0.056 Uiso 1 1 calc R . .

loop_
_atom_site_aniso_label
_atom_site_aniso_U_11
_atom_site_aniso_U_22
_atom_site_aniso_U_33
_atom_site_aniso_U_23
_atom_site_aniso_U_13
_atom_site_aniso_U_12
S1 0.0387(7) 0.0245(7) 0.0454(8) -0.0022(6) 0.000 0.000
O1 0.0458(19) 0.036(2) 0.044(2) 0.0039(19) 0.000 0.000
O2 0.049(2) 0.033(2) 0.059(3) -0.005(2) 0.000 0.000
C1 0.0380(19) 0.033(2) 0.045(2) -0.0012(17) 0.0019(14) -0.0002(14)
C2 0.043(2) 0.0281(19) 0.054(3) -0.0041(19) -0.0011(16) 0.0031(13)
C3 0.048(3) 0.030(3) 0.051(3) -0.008(3) 0.000 0.000
C4 0.0420(19) 0.0313(19) 0.046(2) -0.0002(19) -0.003(2) -0.0017(14)
C5 0.0420(19) 0.0205(19) 0.051(2) -0.0044(19) -0.0068(15) -0.0019(14)
C6 0.046(2) 0.024(2) 0.052(3) 0.0010(18) -0.0043(17) 0.0037(15)
C7 0.051(2) 0.030(2) 0.059(3) -0.004(2) 0.0015(19) -0.0054(18)
C8 0.042(2) 0.035(2) 0.071(3) -0.015(2) 0.0008(19) 0.0016(16)
C9 0.050(2) 0.029(2) 0.079(3) -0.006(2) -0.014(2) 0.0085(17)
C10 0.050(2) 0.024(2) 0.067(3) 0.0025(18) -0.0097(18) 0.0002(16)

loop_
_atom_type_symbol
_atom_type_description
_atom_type_scat_dispersion_real
_atom_type_scat_dispersion_imag
_atom_type_scat_source
C C 0.0181 0.0091 'International Tables Vol C Tables 4.2.6.8 and 6.1.1.4'
H H 0.0000 0.0000 'International Tables Vol C Tables 4.2.6.8 and 6.1.1.4'
O O 0.0492 0.0322 'International Tables Vol C Tables 4.2.6.8 and 6.1.1.4'
S S 0.3331 0.5567 'International Tables Vol C Tables 4.2.6.8 and 6.1.1.4'

loop_
_geom_angle_atom_site_label_1
_geom_angle_atom_site_label_2
_geom_angle_atom_site_label_3
_geom_angle
_geom_angle_site_symmetry_1
_geom_angle_site_symmetry_3
O1 S1 C1 107.96(18) . 3_655
O1 S1 C1 107.96(17) . .
O2 S1 O1 117.0(3) . .
O2 S1 C1 109.17(19) . 3_655
O2 S1 C1 109.17(19) . .
C1 S1 C1 104.9(3) 3_655 .
C2 C1 S1 109.7(3) . .
C2 C1 C4 114.3(3) . .
C4 C1 S1 105.4(3) . .
C1 C2 C3 113.7(3) . .
C2 C3 C2 113.1(5) 3_655 .
C5 C4 C1 114.2(4) . .
C6 C5 C4 120.9(4) . .
C6 C5 C10 118.0(4) . .
C10 C5 C4 121.0(4) . .
C7 C6 C5 121.6(4) . .
C6 C7 C8 119.6(5) . .
C7 C8 C9 119.9(4) . .
C10 C9 C8 120.0(4) . .
C9 C10 C5 120.9(4) . .

loop_
_geom_bond_atom_site_label_1
_geom_bond_atom_site_label_2
_geom_bond_distance
_geom_bond_site_symmetry_2
S1 O1 1.444(4) .
S1 O2 1.441(4) .
S1 C1 1.794(4) 3_655
S1 C1 1.794(4) .
C1 C2 1.528(6) .
C1 C4 1.544(5) .
C2 C3 1.534(5) .
C3 C2 1.534(5) 3_655
C4 C5 1.507(6) .
C5 C6 1.390(6) .
C5 C10 1.398(6) .
C6 C7 1.378(6) .
C7 C8 1.382(7) .
C8 C9 1.391(7) .
C9 C10 1.376(7) .
